data_4111312
loop_
_publ_author_name
'Elena Poverenov'
'Gregory Leitus'
'David Milstein'

_publ_section_title
;
 Synthesis and Reactivity of the Methylene Arenium Form of a Benzyl
 Cation, Stabilized by Complexation
;
_journal_name_full 'Journal of the American Chemical Society'
_journal_page_first 16450
_journal_page_last 16451
_journal_paper_doi 10.1021/ja067298z
_journal_volume 128
_journal_year 2006
_chemical_formula_sum 'C34 H64 O P2 Pd'
_chemical_formula_weight 657.19
_chemical_name_systematic
; 
 ? 
;
_space_group_IT_number 2
_symmetry_cell_setting triclinic
_symmetry_space_group_name_Hall '-P 1'
_symmetry_space_group_name_H-M 'P -1'
_atom_sites_solution_hydrogens geom
_atom_sites_solution_primary direct
_atom_sites_solution_secondary difmap
_audit_creation_method SHELXL-97
_cell_angle_alpha 79.13(3)
_cell_angle_beta 76.00(3)
_cell_angle_gamma 73.19(3)
_cell_formula_units_Z 2
_cell_length_a 9.3380(19)
_cell_length_b 11.847(2)
_cell_length_c 17.238(3)
_cell_measurement_reflns_used 7777
_cell_measurement_temperature 120(2)
_cell_measurement_theta_max 27.48
_cell_measurement_theta_min 1.0
_cell_volume 1756.8(7)
_computing_cell_refinement HKL
_computing_data_collection 'Collect package (Bruker Nonius)'
_computing_data_reduction HKL
_computing_molecular_graphics 'Bruker SHELXTL'
_computing_publication_material 'Bruker SHELXTL'
_computing_structure_refinement 'SHELXL-97 (Sheldrick, 1997)'
_computing_structure_solution 'SHELXS-97 (Sheldrick, 1990)'
_diffrn_ambient_temperature 120(2)
_diffrn_measured_fraction_theta_full 0.994
_diffrn_measured_fraction_theta_max 0.994
_diffrn_measurement_device_type 'Nonius KappaCCD'
_diffrn_measurement_method 'phi and omega scans'
_diffrn_radiation_monochromator graphite
_diffrn_radiation_source 'fine-focus sealed tube'
_diffrn_radiation_type MoK\a
_diffrn_radiation_wavelength 0.71073
_diffrn_reflns_av_R_equivalents 0.0000
_diffrn_reflns_av_sigmaI/netI 0.0292
_diffrn_reflns_limit_h_max 12
_diffrn_reflns_limit_h_min -11
_diffrn_reflns_limit_k_max 15
_diffrn_reflns_limit_k_min -14
_diffrn_reflns_limit_l_max 22
_diffrn_reflns_limit_l_min 0
_diffrn_reflns_number 7996
_diffrn_reflns_theta_full 27.46
_diffrn_reflns_theta_max 27.46
_diffrn_reflns_theta_min 2.31
_exptl_absorpt_coefficient_mu 0.642
_exptl_absorpt_correction_T_max 0.8823
_exptl_absorpt_correction_T_min 0.6991
_exptl_absorpt_correction_type empirical
_exptl_crystal_colour yellow
_exptl_crystal_density_diffrn 1.242
_exptl_crystal_description prism
_exptl_crystal_F_000 704
_exptl_crystal_size_max 0.60
_exptl_crystal_size_mid 0.20
_exptl_crystal_size_min 0.20
_refine_diff_density_max 1.248
_refine_diff_density_min -0.566
_refine_diff_density_rms 0.083
_refine_ls_extinction_method none
_refine_ls_goodness_of_fit_ref 1.138
_refine_ls_hydrogen_treatment riding
_refine_ls_matrix_type full
_refine_ls_number_parameters 361
_refine_ls_number_reflns 7996
_refine_ls_number_restraints 0
_refine_ls_restrained_S_all 1.138
_refine_ls_R_factor_all 0.0389
_refine_ls_R_factor_gt 0.0340
_refine_ls_shift/su_max 0.002
_refine_ls_shift/su_mean 0.000
_refine_ls_structure_factor_coef Fsqd
_refine_ls_weighting_details 'calc w=1/[\s^2^(Fo^2^)+(0.0000P)^2^+3.9893P] where P=(Fo^2^+2Fc^2^)/3'
_refine_ls_weighting_scheme calc
_refine_ls_wR_factor_gt 0.0772
_refine_ls_wR_factor_ref 0.0787
_reflns_number_gt 7283
_reflns_number_total 7996
_reflns_threshold_expression >2sigma(I)
_cod_data_source_file ja067298zsi20061119_105234.cif
_cod_data_source_block m666a
_cod_original_cell_volume 1756.8(6)
_cod_database_code 4111312

loop_
_symmetry_equiv_pos_as_xyz
'x, y, z'
'-x, -y, -z'

loop_
_atom_site_label
_atom_site_type_symbol
_atom_site_fract_x
_atom_site_fract_y
_atom_site_fract_z
_atom_site_U_iso_or_equiv
_atom_site_adp_type
_atom_site_occupancy
_atom_site_symmetry_multiplicity
_atom_site_calc_flag
_atom_site_refinement_flags
Pd1 Pd 0.29412(2) 0.353862(16) 0.255474(11) 0.01309(5) Uani 1 1 d .
P1 P 0.51724(7) 0.40965(5) 0.25461(4) 0.01399(12) Uani 1 1 d .
P2 P 0.39249(7) 0.15452(5) 0.24130(4) 0.01439(13) Uani 1 1 d .
O1 O -0.0099(3) 0.85958(16) 0.22640(12) 0.0293(5) Uani 1 1 d .
C1 C 0.6962(3) 0.2927(2) 0.22944(17) 0.0201(5) Uani 1 1 d .
H1A H 0.7283 0.2995 0.1700 0.024 Uiso 1 1 calc R
H1B H 0.7764 0.3097 0.2506 0.024 Uiso 1 1 calc R
C2 C 0.6912(3) 0.1628(2) 0.26105(17) 0.0223(5) Uani 1 1 d .
H2A H 0.7973 0.1126 0.2561 0.027 Uiso 1 1 calc R
H2B H 0.6435 0.1582 0.3191 0.027 Uiso 1 1 calc R
C3 C 0.6037(3) 0.1107(2) 0.21760(16) 0.0191(5) Uani 1 1 d .
H3A H 0.6369 0.0230 0.2289 0.023 Uiso 1 1 calc R
H3B H 0.6368 0.1320 0.1589 0.023 Uiso 1 1 calc R
C4 C 0.5502(3) 0.5337(2) 0.17151(16) 0.0186(5) Uani 1 1 d .
C5 C 0.5105(3) 0.5031(2) 0.09772(16) 0.0225(5) Uani 1 1 d .
H5A H 0.5262 0.5642 0.0519 0.034 Uiso 1 1 calc R
H5B H 0.4035 0.5000 0.1101 0.034 Uiso 1 1 calc R
H5C H 0.5765 0.4257 0.0841 0.034 Uiso 1 1 calc R
C6 C 0.4385(3) 0.6525(2) 0.19339(18) 0.0245(6) Uani 1 1 d .
H6A H 0.4675 0.6782 0.2369 0.037 Uiso 1 1 calc R
H6B H 0.3346 0.6421 0.2113 0.037 Uiso 1 1 calc R
H6C H 0.4422 0.7128 0.1460 0.037 Uiso 1 1 calc R
C7 C 0.7144(3) 0.5485(3) 0.14794(17) 0.0247(6) Uani 1 1 d .
H7A H 0.7850 0.4745 0.1308 0.037 Uiso 1 1 calc R
H7B H 0.7421 0.5673 0.1945 0.037 Uiso 1 1 calc R
H7C H 0.7205 0.6133 0.1035 0.037 Uiso 1 1 calc R
C8 C 0.5270(3) 0.4501(2) 0.35410(16) 0.0199(5) Uani 1 1 d .
C9 C 0.3683(3) 0.5260(3) 0.38902(17) 0.0281(6) Uani 1 1 d .
H9A H 0.3696 0.5468 0.4412 0.042 Uiso 1 1 calc R
H9B H 0.2922 0.4807 0.3963 0.042 Uiso 1 1 calc R
H9C H 0.3421 0.5988 0.3518 0.042 Uiso 1 1 calc R
C10 C 0.6493(3) 0.5153(3) 0.34974(17) 0.0253(6) Uani 1 1 d .
H10A H 0.6241 0.5934 0.3178 0.038 Uiso 1 1 calc R
H10B H 0.7490 0.4686 0.3243 0.038 Uiso 1 1 calc R
H10C H 0.6528 0.5254 0.4043 0.038 Uiso 1 1 calc R
C11 C 0.5595(4) 0.3344(3) 0.41258(18) 0.0308(6) Uani 1 1 d .
H11A H 0.5476 0.3539 0.4670 0.046 Uiso 1 1 calc R
H11B H 0.6641 0.2876 0.3949 0.046 Uiso 1 1 calc R
H11C H 0.4876 0.2882 0.4130 0.046 Uiso 1 1 calc R
C12 C 0.3494(3) 0.1161(2) 0.14864(15) 0.0191(5) Uani 1 1 d .
C13 C 0.1867(3) 0.1006(2) 0.16385(17) 0.0226(5) Uani 1 1 d .
H13A H 0.1143 0.1678 0.1893 0.034 Uiso 1 1 calc R
H13B H 0.1808 0.0264 0.1995 0.034 Uiso 1 1 calc R
H13C H 0.1613 0.0977 0.1125 0.034 Uiso 1 1 calc R
C14 C 0.4616(3) 0.0035(2) 0.11559(17) 0.0254(6) Uani 1 1 d .
H14A H 0.4640 -0.0641 0.1583 0.038 Uiso 1 1 calc R
H14B H 0.5640 0.0167 0.0971 0.038 Uiso 1 1 calc R
H14C H 0.4279 -0.0133 0.0704 0.038 Uiso 1 1 calc R
C15 C 0.3624(3) 0.2225(2) 0.08268(16) 0.0242(6) Uani 1 1 d .
H15A H 0.3467 0.2052 0.0324 0.036 Uiso 1 1 calc R
H15B H 0.4640 0.2361 0.0740 0.036 Uiso 1 1 calc R
H15C H 0.2846 0.2937 0.0997 0.036 Uiso 1 1 calc R
C16 C 0.3376(3) 0.0461(2) 0.33195(15) 0.0182(5) Uani 1 1 d .
C17 C 0.1646(3) 0.0839(2) 0.36450(17) 0.0227(5) Uani 1 1 d .
H17A H 0.1377 0.0314 0.4138 0.034 Uiso 1 1 calc R
H17B H 0.1102 0.0783 0.3239 0.034 Uiso 1 1 calc R
H17C H 0.1356 0.1661 0.3765 0.034 Uiso 1 1 calc R
C18 C 0.4154(3) 0.0561(2) 0.39842(16) 0.0239(6) Uani 1 1 d .
H18A H 0.3806 0.0074 0.4482 0.036 Uiso 1 1 calc R
H18B H 0.3888 0.1393 0.4080 0.036 Uiso 1 1 calc R
H18C H 0.5263 0.0279 0.3815 0.036 Uiso 1 1 calc R
C19 C 0.3857(3) -0.0844(2) 0.31617(17) 0.0232(6) Uani 1 1 d .
H19A H 0.4945 -0.1059 0.2913 0.035 Uiso 1 1 calc R
H19B H 0.3258 -0.0949 0.2798 0.035 Uiso 1 1 calc R
H19C H 0.3676 -0.1358 0.3673 0.035 Uiso 1 1 calc R
C20 C 0.0657(3) 0.3723(2) 0.25686(16) 0.0177(5) Uani 1 1 d .
H20A H 0.0446 0.3495 0.2092 0.021 Uiso 1 1 calc R
H20B H 0.0066 0.3414 0.3082 0.021 Uiso 1 1 calc R
C21 C 0.0701(3) 0.4942(2) 0.25035(15) 0.0144(5) Uani 1 1 d .
C22 C 0.0767(3) 0.5657(2) 0.17275(15) 0.0163(5) Uani 1 1 d .
H22 H 0.1047 0.5263 0.1261 0.020 Uiso 1 1 calc R
C23 C 0.0452(3) 0.6867(2) 0.16242(15) 0.0164(5) Uani 1 1 d .
C24 C 0.0104(3) 0.7487(2) 0.23481(16) 0.0187(5) Uani 1 1 d .
C25 C -0.0071(3) 0.6781(2) 0.31407(15) 0.0162(5) Uani 1 1 d .
C26 C 0.0254(3) 0.5570(2) 0.31949(15) 0.0158(5) Uani 1 1 d .
H26 H 0.0180 0.5122 0.3715 0.019 Uiso 1 1 calc R
C27 C 0.0414(3) 0.7600(2) 0.07886(16) 0.0204(5) Uani 1 1 d .
C28 C -0.1161(3) 0.8495(2) 0.07985(17) 0.0282(6) Uani 1 1 d .
H28A H -0.1960 0.8065 0.0951 0.042 Uiso 1 1 calc R
H28B H -0.1195 0.8944 0.0261 0.042 Uiso 1 1 calc R
H28C H -0.1329 0.9045 0.1190 0.042 Uiso 1 1 calc R
C29 C 0.1678(4) 0.8269(3) 0.05483(18) 0.0303(6) Uani 1 1 d .
H29A H 0.1561 0.8773 0.0961 0.045 Uiso 1 1 calc R
H29B H 0.1596 0.8766 0.0029 0.045 Uiso 1 1 calc R
H29C H 0.2679 0.7695 0.0501 0.045 Uiso 1 1 calc R
C30 C 0.0656(3) 0.6812(3) 0.01313(16) 0.0260(6) Uani 1 1 d .
H30A H 0.1662 0.6245 0.0097 0.039 Uiso 1 1 calc R
H30B H 0.0598 0.7311 -0.0389 0.039 Uiso 1 1 calc R
H30C H -0.0138 0.6377 0.0266 0.039 Uiso 1 1 calc R
C31 C -0.0680(3) 0.7434(2) 0.38920(15) 0.0192(5) Uani 1 1 d .
C32 C -0.0834(3) 0.6569(2) 0.46707(16) 0.0248(6) Uani 1 1 d .
H32A H -0.1533 0.6099 0.4657 0.037 Uiso 1 1 calc R
H32B H -0.1236 0.7018 0.5134 0.037 Uiso 1 1 calc R
H32C H 0.0170 0.6037 0.4720 0.037 Uiso 1 1 calc R
C33 C -0.2284(3) 0.8246(3) 0.38454(17) 0.0280(6) Uani 1 1 d .
H33A H -0.2228 0.8813 0.3352 0.042 Uiso 1 1 calc R
H33B H -0.2673 0.8681 0.4315 0.042 Uiso 1 1 calc R
H33C H -0.2972 0.7762 0.3839 0.042 Uiso 1 1 calc R
C34 C 0.0376(4) 0.8181(3) 0.39564(18) 0.0291(6) Uani 1 1 d .
H34A H 0.1384 0.7658 0.4007 0.044 Uiso 1 1 calc R
H34B H -0.0059 0.8602 0.4432 0.044 Uiso 1 1 calc R
H34C H 0.0475 0.8760 0.3471 0.044 Uiso 1 1 calc R

loop_
_atom_site_aniso_label
_atom_site_aniso_U_11
_atom_site_aniso_U_22
_atom_site_aniso_U_33
_atom_site_aniso_U_23
_atom_site_aniso_U_13
_atom_site_aniso_U_12
Pd1 0.01146(9) 0.01113(9) 0.01642(10) -0.00312(6) -0.00223(6) -0.00210(6)
P1 0.0115(3) 0.0156(3) 0.0160(3) -0.0043(2) -0.0020(2) -0.0042(2)
P2 0.0148(3) 0.0111(3) 0.0165(3) -0.0039(2) -0.0025(2) -0.0012(2)
O1 0.0483(13) 0.0131(9) 0.0228(10) -0.0016(7) -0.0018(9) -0.0072(9)
C1 0.0131(11) 0.0209(12) 0.0268(14) -0.0070(10) -0.0024(10) -0.0038(10)
C2 0.0167(12) 0.0197(13) 0.0301(15) -0.0033(11) -0.0083(11) -0.0012(10)
C3 0.0165(12) 0.0157(12) 0.0230(13) -0.0047(10) -0.0016(10) -0.0013(9)
C4 0.0176(12) 0.0193(12) 0.0207(13) -0.0029(10) -0.0020(10) -0.0087(10)
C5 0.0238(13) 0.0260(14) 0.0186(13) -0.0019(10) -0.0028(10) -0.0096(11)
C6 0.0260(14) 0.0187(13) 0.0294(15) -0.0028(11) -0.0065(11) -0.0058(11)
C7 0.0206(13) 0.0283(14) 0.0266(14) -0.0026(11) -0.0007(11) -0.0125(11)
C8 0.0175(12) 0.0264(13) 0.0186(13) -0.0083(10) -0.0029(10) -0.0068(10)
C9 0.0212(14) 0.0429(17) 0.0228(14) -0.0173(13) 0.0010(11) -0.0083(12)
C10 0.0211(13) 0.0343(15) 0.0261(14) -0.0123(12) -0.0045(11) -0.0105(11)
C11 0.0455(18) 0.0318(16) 0.0208(14) -0.0036(12) -0.0119(13) -0.0144(14)
C12 0.0250(13) 0.0155(12) 0.0166(12) -0.0043(9) -0.0042(10) -0.0035(10)
C13 0.0252(14) 0.0200(13) 0.0257(14) -0.0079(11) -0.0074(11) -0.0051(11)
C14 0.0313(15) 0.0224(13) 0.0223(14) -0.0112(11) -0.0012(11) -0.0045(11)
C15 0.0310(15) 0.0235(13) 0.0183(13) -0.0003(10) -0.0059(11) -0.0083(11)
C16 0.0219(13) 0.0125(11) 0.0180(12) -0.0017(9) -0.0015(10) -0.0031(9)
C17 0.0231(13) 0.0178(12) 0.0231(14) -0.0013(10) 0.0013(11) -0.0046(10)
C18 0.0287(14) 0.0217(13) 0.0200(13) -0.0017(10) -0.0053(11) -0.0048(11)
C19 0.0287(14) 0.0138(12) 0.0245(14) -0.0010(10) -0.0029(11) -0.0045(10)
C20 0.0111(11) 0.0129(11) 0.0282(14) -0.0034(10) -0.0028(10) -0.0023(9)
C21 0.0079(10) 0.0127(11) 0.0216(12) -0.0022(9) -0.0032(9) -0.0005(8)
C22 0.0119(11) 0.0173(12) 0.0190(12) -0.0046(9) -0.0020(9) -0.0022(9)
C23 0.0138(11) 0.0151(11) 0.0183(12) -0.0030(9) -0.0012(9) -0.0019(9)
C24 0.0198(12) 0.0103(11) 0.0227(13) -0.0059(9) 0.0057(10) -0.0048(9)
C25 0.0150(11) 0.0141(11) 0.0180(12) -0.0028(9) -0.0007(9) -0.0031(9)
C26 0.0102(11) 0.0150(11) 0.0199(12) -0.0008(9) -0.0024(9) -0.0011(9)
C27 0.0213(13) 0.0169(12) 0.0195(13) -0.0002(10) -0.0022(10) -0.0023(10)
C28 0.0319(15) 0.0210(13) 0.0226(14) -0.0007(11) -0.0055(12) 0.0059(11)
C29 0.0362(17) 0.0292(15) 0.0240(15) 0.0027(12) -0.0004(12) -0.0146(13)
C30 0.0305(15) 0.0255(14) 0.0174(13) -0.0032(11) -0.0025(11) -0.0017(11)
C31 0.0214(13) 0.0161(12) 0.0171(12) -0.0039(10) -0.0019(10) -0.0007(10)
C32 0.0331(15) 0.0205(13) 0.0167(13) -0.0032(10) -0.0010(11) -0.0035(11)
C33 0.0274(15) 0.0245(14) 0.0235(14) -0.0077(11) -0.0015(11) 0.0069(11)
C34 0.0362(16) 0.0269(14) 0.0272(15) -0.0114(12) -0.0010(12) -0.0121(12)

loop_
_atom_type_symbol
_atom_type_description
_atom_type_scat_dispersion_real
_atom_type_scat_dispersion_imag
_atom_type_scat_source
C C 0.0033 0.0016 'International Tables Vol C Tables 4.2.6.8 and 6.1.1.4'
H H 0.0000 0.0000 'International Tables Vol C Tables 4.2.6.8 and 6.1.1.4'
O O 0.0106 0.0060 'International Tables Vol C Tables 4.2.6.8 and 6.1.1.4'
P P 0.1023 0.0942 'International Tables Vol C Tables 4.2.6.8 and 6.1.1.4'
Pd Pd -0.9988 1.0072 'International Tables Vol C Tables 4.2.6.8 and 6.1.1.4'

loop_
_geom_angle_atom_site_label_1
_geom_angle_atom_site_label_2
_geom_angle_atom_site_label_3
_geom_angle
C20 Pd1 C21 38.29(9)
C20 Pd1 P2 100.29(7)
C21 Pd1 P2 137.78(6)
C20 Pd1 P1 158.60(7)
C21 Pd1 P1 120.36(6)
P2 Pd1 P1 101.02(3)
C1 P1 C4 101.04(12)
C1 P1 C8 104.23(12)
C4 P1 C8 109.64(12)
C1 P1 Pd1 114.08(8)
C4 P1 Pd1 112.08(9)
C8 P1 Pd1 114.66(9)
C3 P2 C16 104.81(12)
C3 P2 C12 100.40(12)
C16 P2 C12 109.31(11)
C3 P2 Pd1 112.71(9)
C16 P2 Pd1 116.17(8)
C12 P2 Pd1 112.08(9)
C2 C1 P1 117.04(18)
C2 C1 H1A 108.0
P1 C1 H1A 108.0
C2 C1 H1B 108.0
P1 C1 H1B 108.0
H1A C1 H1B 107.3
C3 C2 C1 115.1(2)
C3 C2 H2A 108.5
C1 C2 H2A 108.5
C3 C2 H2B 108.5
C1 C2 H2B 108.5
H2A C2 H2B 107.5
C2 C3 P2 118.74(18)
C2 C3 H3A 107.6
P2 C3 H3A 107.6
C2 C3 H3B 107.6
P2 C3 H3B 107.6
H3A C3 H3B 107.1
C5 C4 C6 107.7(2)
C5 C4 C7 108.3(2)
C6 C4 C7 109.4(2)
C5 C4 P1 105.30(17)
C6 C4 P1 110.19(18)
C7 C4 P1 115.63(19)
C4 C5 H5A 109.5
C4 C5 H5B 109.5
H5A C5 H5B 109.5
C4 C5 H5C 109.5
H5A C5 H5C 109.5
H5B C5 H5C 109.5
C4 C6 H6A 109.5
C4 C6 H6B 109.5
H6A C6 H6B 109.5
C4 C6 H6C 109.5
H6A C6 H6C 109.5
H6B C6 H6C 109.5
C4 C7 H7A 109.5
C4 C7 H7B 109.5
H7A C7 H7B 109.5
C4 C7 H7C 109.5
H7A C7 H7C 109.5
H7B C7 H7C 109.5
C10 C8 C9 110.0(2)
C10 C8 C11 108.1(2)
C9 C8 C11 107.5(2)
C10 C8 P1 115.23(19)
C9 C8 P1 107.77(18)
C11 C8 P1 108.02(18)
C8 C9 H9A 109.5
C8 C9 H9B 109.5
H9A C9 H9B 109.5
C8 C9 H9C 109.5
H9A C9 H9C 109.5
H9B C9 H9C 109.5
C8 C10 H10A 109.5
C8 C10 H10B 109.5
H10A C10 H10B 109.5
C8 C10 H10C 109.5
H10A C10 H10C 109.5
H10B C10 H10C 109.5
C8 C11 H11A 109.5
C8 C11 H11B 109.5
H11A C11 H11B 109.5
C8 C11 H11C 109.5
H11A C11 H11C 109.5
H11B C11 H11C 109.5
C13 C12 C15 108.4(2)
C13 C12 C14 108.0(2)
C15 C12 C14 107.7(2)
C13 C12 P2 111.95(18)
C15 C12 P2 106.15(17)
C14 C12 P2 114.41(19)
C12 C13 H13A 109.5
C12 C13 H13B 109.5
H13A C13 H13B 109.5
C12 C13 H13C 109.5
H13A C13 H13C 109.5
H13B C13 H13C 109.5
C12 C14 H14A 109.5
C12 C14 H14B 109.5
H14A C14 H14B 109.5
C12 C14 H14C 109.5
H14A C14 H14C 109.5
H14B C14 H14C 109.5
C12 C15 H15A 109.5
C12 C15 H15B 109.5
H15A C15 H15B 109.5
C12 C15 H15C 109.5
H15A C15 H15C 109.5
H15B C15 H15C 109.5
C18 C16 C17 106.7(2)
C18 C16 C19 108.3(2)
C17 C16 C19 110.0(2)
C18 C16 P2 107.38(17)
C17 C16 P2 109.65(17)
C19 C16 P2 114.46(18)
C16 C17 H17A 109.5
C16 C17 H17B 109.5
H17A C17 H17B 109.5
C16 C17 H17C 109.5
H17A C17 H17C 109.5
H17B C17 H17C 109.5
C16 C18 H18A 109.5
C16 C18 H18B 109.5
H18A C18 H18B 109.5
C16 C18 H18C 109.5
H18A C18 H18C 109.5
H18B C18 H18C 109.5
C16 C19 H19A 109.5
C16 C19 H19B 109.5
H19A C19 H19B 109.5
C16 C19 H19C 109.5
H19A C19 H19C 109.5
H19B C19 H19C 109.5
C21 C20 Pd1 78.39(14)
C21 C20 H20A 115.5
Pd1 C20 H20A 115.5
C21 C20 H20B 115.5
Pd1 C20 H20B 115.5
H20A C20 H20B 112.5
C26 C21 C20 121.8(2)
C26 C21 C22 116.6(2)
C20 C21 C22 119.3(2)
C26 C21 Pd1 110.06(16)
C20 C21 Pd1 63.32(13)
C22 C21 Pd1 110.67(16)
C23 C22 C21 123.7(2)
C23 C22 H22 118.1
C21 C22 H22 118.1
C22 C23 C24 118.5(2)
C22 C23 C27 121.9(2)
C24 C23 C27 119.5(2)
O1 C24 C25 122.2(2)
O1 C24 C23 119.7(2)
C25 C24 C23 118.1(2)
C26 C25 C24 119.5(2)
C26 C25 C31 121.9(2)
C24 C25 C31 118.5(2)
C25 C26 C21 123.2(2)
C25 C26 H26 118.4
C21 C26 H26 118.4
C30 C27 C23 111.8(2)
C30 C27 C29 107.5(2)
C23 C27 C29 110.8(2)
C30 C27 C28 107.2(2)
C23 C27 C28 109.6(2)
C29 C27 C28 109.8(2)
C27 C28 H28A 109.5
C27 C28 H28B 109.5
H28A C28 H28B 109.5
C27 C28 H28C 109.5
H28A C28 H28C 109.5
H28B C28 H28C 109.5
C27 C29 H29A 109.5
C27 C29 H29B 109.5
H29A C29 H29B 109.5
C27 C29 H29C 109.5
H29A C29 H29C 109.5
H29B C29 H29C 109.5
C27 C30 H30A 109.5
C27 C30 H30B 109.5
H30A C30 H30B 109.5
C27 C30 H30C 109.5
H30A C30 H30C 109.5
H30B C30 H30C 109.5
C32 C31 C34 107.5(2)
C32 C31 C25 111.9(2)
C34 C31 C25 111.6(2)
C32 C31 C33 107.3(2)
C34 C31 C33 109.6(2)
C25 C31 C33 108.8(2)
C31 C32 H32A 109.5
C31 C32 H32B 109.5
H32A C32 H32B 109.5
C31 C32 H32C 109.5
H32A C32 H32C 109.5
H32B C32 H32C 109.5
C31 C33 H33A 109.5
C31 C33 H33B 109.5
H33A C33 H33B 109.5
C31 C33 H33C 109.5
H33A C33 H33C 109.5
H33B C33 H33C 109.5
C31 C34 H34A 109.5
C31 C34 H34B 109.5
H34A C34 H34B 109.5
C31 C34 H34C 109.5
H34A C34 H34C 109.5
H34B C34 H34C 109.5

loop_
_geom_bond_atom_site_label_1
_geom_bond_atom_site_label_2
_geom_bond_distance
Pd1 C20 2.075(2)
Pd1 C21 2.274(2)
Pd1 P2 2.3097(9)
Pd1 P1 2.3571(8)
P1 C1 1.854(3)
P1 C4 1.887(3)
P1 C8 1.895(3)
P2 C3 1.851(3)
P2 C16 1.895(3)
P2 C12 1.900(3)
O1 C24 1.257(3)
C1 C2 1.543(4)
C1 H1A 0.9900
C1 H1B 0.9900
C2 C3 1.540(4)
C2 H2A 0.9900
C2 H2B 0.9900
C3 H3A 0.9900
C3 H3B 0.9900
C4 C5 1.538(4)
C4 C6 1.541(4)
C4 C7 1.541(3)
C5 H5A 0.9800
C5 H5B 0.9800
C5 H5C 0.9800
C6 H6A 0.9800
C6 H6B 0.9800
C6 H6C 0.9800
C7 H7A 0.9800
C7 H7B 0.9800
C7 H7C 0.9800
C8 C10 1.533(4)
C8 C9 1.539(4)
C8 C11 1.540(4)
C9 H9A 0.9800
C9 H9B 0.9800
C9 H9C 0.9800
C10 H10A 0.9800
C10 H10B 0.9800
C10 H10C 0.9800
C11 H11A 0.9800
C11 H11B 0.9800
C11 H11C 0.9800
C12 C13 1.537(4)
C12 C15 1.541(4)
C12 C14 1.546(4)
C13 H13A 0.9800
C13 H13B 0.9800
C13 H13C 0.9800
C14 H14A 0.9800
C14 H14B 0.9800
C14 H14C 0.9800
C15 H15A 0.9800
C15 H15B 0.9800
C15 H15C 0.9800
C16 C18 1.535(4)
C16 C17 1.537(4)
C16 C19 1.538(3)
C17 H17A 0.9800
C17 H17B 0.9800
C17 H17C 0.9800
C18 H18A 0.9800
C18 H18B 0.9800
C18 H18C 0.9800
C19 H19A 0.9800
C19 H19B 0.9800
C19 H19C 0.9800
C20 C21 1.439(3)
C20 H20A 0.9900
C20 H20B 0.9900
C21 C26 1.436(3)
C21 C22 1.440(3)
C22 C23 1.363(3)
C22 H22 0.9500
C23 C24 1.488(3)
C23 C27 1.538(4)
C24 C25 1.461(4)
C25 C26 1.368(3)
C25 C31 1.538(3)
C26 H26 0.9500
C27 C30 1.536(4)
C27 C29 1.541(4)
C27 C28 1.543(4)
C28 H28A 0.9800
C28 H28B 0.9800
C28 H28C 0.9800
C29 H29A 0.9800
C29 H29B 0.9800
C29 H29C 0.9800
C30 H30A 0.9800
C30 H30B 0.9800
C30 H30C 0.9800
C31 C32 1.531(4)
C31 C34 1.537(4)
C31 C33 1.540(4)
C32 H32A 0.9800
C32 H32B 0.9800
C32 H32C 0.9800
C33 H33A 0.9800
C33 H33B 0.9800
C33 H33C 0.9800
C34 H34A 0.9800
C34 H34B 0.9800
C34 H34C 0.9800

loop_
_geom_torsion_atom_site_label_1
_geom_torsion_atom_site_label_2
_geom_torsion_atom_site_label_3
_geom_torsion_atom_site_label_4
_geom_torsion
C20 Pd1 P1 C1 -166.7(2)
C21 Pd1 P1 C1 -163.19(12)
P2 Pd1 P1 C1 8.10(10)
C20 Pd1 P1 C4 -52.7(2)
C21 Pd1 P1 C4 -49.13(12)
P2 Pd1 P1 C4 122.16(9)
C20 Pd1 P1 C8 73.2(2)
C21 Pd1 P1 C8 76.71(13)
P2 Pd1 P1 C8 -112.00(10)
C20 Pd1 P2 C3 168.71(12)
C21 Pd1 P2 C3 159.41(13)
P1 Pd1 P2 C3 -9.38(10)
C20 Pd1 P2 C16 -70.33(12)
C21 Pd1 P2 C16 -79.63(14)
P1 Pd1 P2 C16 111.58(10)
C20 Pd1 P2 C12 56.31(12)
C21 Pd1 P2 C12 47.01(14)
P1 Pd1 P2 C12 -121.77(9)
C4 P1 C1 C2 -156.6(2)
C8 P1 C1 C2 89.6(2)
Pd1 P1 C1 C2 -36.2(2)
P1 C1 C2 C3 72.9(3)
C1 C2 C3 P2 -76.6(3)
C16 P2 C3 C2 -86.8(2)
C12 P2 C3 C2 159.9(2)
Pd1 P2 C3 C2 40.5(2)
C1 P1 C4 C5 80.66(19)
C8 P1 C4 C5 -169.73(16)
Pd1 P1 C4 C5 -41.20(18)
C1 P1 C4 C6 -163.45(18)
C8 P1 C4 C6 -53.8(2)
Pd1 P1 C4 C6 74.70(18)
C1 P1 C4 C7 -38.8(2)
C8 P1 C4 C7 70.8(2)
Pd1 P1 C4 C7 -160.69(17)
C1 P1 C8 C10 69.1(2)
C4 P1 C8 C10 -38.4(2)
Pd1 P1 C8 C10 -165.52(17)
C1 P1 C8 C9 -167.67(19)
C4 P1 C8 C9 84.8(2)
Pd1 P1 C8 C9 -42.2(2)
C1 P1 C8 C11 -51.8(2)
C4 P1 C8 C11 -159.33(18)
Pd1 P1 C8 C11 73.6(2)
C3 P2 C12 C13 159.46(18)
C16 P2 C12 C13 49.6(2)
Pd1 P2 C12 C13 -80.66(18)
C3 P2 C12 C15 -82.48(19)
C16 P2 C12 C15 167.66(17)
Pd1 P2 C12 C15 37.40(19)
C3 P2 C12 C14 36.2(2)
C16 P2 C12 C14 -73.7(2)
Pd1 P2 C12 C14 156.03(17)
C3 P2 C16 C18 56.89(19)
C12 P2 C16 C18 163.78(17)
Pd1 P2 C16 C18 -68.20(18)
C3 P2 C16 C17 172.46(18)
C12 P2 C16 C17 -80.6(2)
Pd1 P2 C16 C17 47.4(2)
C3 P2 C16 C19 -63.4(2)
C12 P2 C16 C19 43.5(2)
Pd1 P2 C16 C19 171.55(16)
P2 Pd1 C20 C21 -169.91(13)
P1 Pd1 C20 C21 4.9(3)
Pd1 C20 C21 C26 -98.0(2)
Pd1 C20 C21 C22 99.8(2)
C20 Pd1 C21 C26 116.4(2)
P2 Pd1 C21 C26 131.26(14)
P1 Pd1 C21 C26 -61.52(18)
P2 Pd1 C21 C20 14.87(19)
P1 Pd1 C21 C20 -177.92(13)
C20 Pd1 C21 C22 -113.3(2)
P2 Pd1 C21 C22 -98.48(17)
P1 Pd1 C21 C22 68.74(18)
C26 C21 C22 C23 0.8(3)
C20 C21 C22 C23 163.8(2)
Pd1 C21 C22 C23 -126.0(2)
C21 C22 C23 C24 3.6(4)
C21 C22 C23 C27 -175.1(2)
C22 C23 C24 O1 175.7(2)
C27 C23 C24 O1 -5.6(4)
C22 C23 C24 C25 -7.6(3)
C27 C23 C24 C25 171.2(2)
O1 C24 C25 C26 -176.1(3)
C23 C24 C25 C26 7.2(4)
O1 C24 C25 C31 6.3(4)
C23 C24 C25 C31 -170.4(2)
C24 C25 C26 C21 -2.9(4)
C31 C25 C26 C21 174.6(2)
C20 C21 C26 C25 -163.8(2)
C22 C21 C26 C25 -1.2(3)
Pd1 C21 C26 C25 125.8(2)
C22 C23 C27 C30 4.0(3)
C24 C23 C27 C30 -174.7(2)
C22 C23 C27 C29 -116.0(3)
C24 C23 C27 C29 65.3(3)
C22 C23 C27 C28 122.7(3)
C24 C23 C27 C28 -56.0(3)
C26 C25 C31 C32 1.0(3)
C24 C25 C31 C32 178.5(2)
C26 C25 C31 C34 121.5(3)
C24 C25 C31 C34 -60.9(3)
C26 C25 C31 C33 -117.4(3)
C24 C25 C31 C33 60.1(3)
